data_4517839
loop_
_publ_author_name
'Xiong, Wenfang'
'Shi, Fuxing'
'Cheng, Ruixiang'
'Zhu, Baiyao'
'Wang, Lu'
'Chen, Pengquan'
'Lou, Hongming'
'Wu, Wanqing'
'Qi, Chaorong'
'Lei, Ming'
'Jiang, Huanfeng'

_publ_section_title
;
 Palladium-Catalyzed Highly Regioselective Hydrocarboxylation of Alkynes
 with Carbon Dioxide
;
_journal_name_full 'ACS Catalysis'
_journal_page_first 7968
_journal_paper_doi 10.1021/acscatal.0c01687
_journal_year 2020
_chemical_formula_moiety 'C23 H28 O2'
_chemical_formula_sum 'C23 H28 O2'
_chemical_formula_weight 336.45
_space_group_crystal_system triclinic
_space_group_IT_number 2
_space_group_name_Hall '-P 1'
_space_group_name_H-M_alt 'P -1'
_atom_sites_solution_hydrogens mixed
_atom_sites_solution_primary direct
_audit_creation_date 2019-07-24
_audit_creation_method
;
Olex2 1.2
(compiled 2018.05.29 svn.r3508 for OlexSys, GUI svn.r5506)
;
_cell_angle_alpha 76.398(5)
_cell_angle_beta 74.831(5)
_cell_angle_gamma 88.404(5)
_cell_formula_units_Z 4
_cell_length_a 10.0446(7)
_cell_length_b 12.2899(7)
_cell_length_c 17.0614(9)
_cell_measurement_reflns_used 5910
_cell_measurement_temperature 100.00(10)
_cell_measurement_theta_max 28.8150
_cell_measurement_theta_min 2.5990
_cell_volume 1974.5(2)
_computing_cell_refinement 'CrysAlisPro 1.171.38.43f (Rigaku OD, 2015)'
_computing_data_collection 'CrysAlisPro 1.171.38.43f (Rigaku OD, 2015)'
_computing_data_reduction 'CrysAlisPro 1.171.38.43f (Rigaku OD, 2015)'
_computing_molecular_graphics 'Olex2 (Dolomanov et al., 2009)'
_computing_publication_material 'Olex2 (Dolomanov et al., 2009)'
_computing_structure_refinement 'ShelXL (Sheldrick, 2015)'
_computing_structure_solution 'ShelXS (Sheldrick, 2008)'
_diffrn_ambient_environment N~2~
_diffrn_ambient_temperature 100.00(10)
_diffrn_detector 'CCD plate'
_diffrn_detector_area_resol_mean 5.2684
_diffrn_detector_type AtlasS2
_diffrn_measured_fraction_theta_full 1.000
_diffrn_measured_fraction_theta_max 1.000
_diffrn_measurement_details
;
List of Runs (angles in degrees, time in seconds):

  # Type    Start    End  Width  t~exp~   \w     \q     \k     \f   Frames
--------------------------------------------------------------------------
  1  \w    -14.00  85.00   1.00    4.00    --   11.74  57.00 -60.00   99
  2  \w    -14.00  78.00   1.00    4.00    --   11.74  77.00  60.00   92
  3  \w      2.00  28.00   1.00    4.00    --   11.74 -99.00 150.00   26
  4  \w    -54.00  36.00   1.00    4.00    --   11.74 -57.00 150.00   90
;
_diffrn_measurement_device 'four-circle diffractometer'
_diffrn_measurement_device_type 'SuperNova, Dual, Cu at zero, AtlasS2'
_diffrn_measurement_method '\w scans'
_diffrn_orient_matrix_type 'CrysAlisPro convention (1999,Acta A55,543-557)'
_diffrn_orient_matrix_UB_11 -0.0236627000
_diffrn_orient_matrix_UB_12 -0.0132098000
_diffrn_orient_matrix_UB_13 0.0442360000
_diffrn_orient_matrix_UB_21 -0.0355223000
_diffrn_orient_matrix_UB_22 0.0508563000
_diffrn_orient_matrix_UB_23 -0.0019069000
_diffrn_orient_matrix_UB_31 -0.0594821000
_diffrn_orient_matrix_UB_32 -0.0277418000
_diffrn_orient_matrix_UB_33 -0.0021328000
_diffrn_radiation_monochromator mirror
_diffrn_radiation_probe x-ray
_diffrn_radiation_type MoK\a
_diffrn_radiation_wavelength 0.71073
_diffrn_reflns_av_R_equivalents 0.0309
_diffrn_reflns_av_unetI/netI 0.0522
_diffrn_reflns_Laue_measured_fraction_full 1.000
_diffrn_reflns_Laue_measured_fraction_max 1.000
_diffrn_reflns_limit_h_max 11
_diffrn_reflns_limit_h_min -11
_diffrn_reflns_limit_k_max 14
_diffrn_reflns_limit_k_min -11
_diffrn_reflns_limit_l_max 18
_diffrn_reflns_limit_l_min -20
_diffrn_reflns_number 13962
_diffrn_reflns_point_group_measured_fraction_full 1.000
_diffrn_reflns_point_group_measured_fraction_max 1.000
_diffrn_reflns_theta_full 24.999
_diffrn_reflns_theta_max 24.999
_diffrn_reflns_theta_min 2.102
_diffrn_source 'micro-focus sealed X-ray tube'
_diffrn_source_type 'SuperNova (Mo) X-ray Source'
_exptl_absorpt_coefficient_mu 0.070
_exptl_absorpt_correction_T_max 1.00000
_exptl_absorpt_correction_T_min 0.75586
_exptl_absorpt_correction_type multi-scan
_exptl_absorpt_process_details
;
CrysAlisPro 1.171.38.43f (Rigaku Oxford Diffraction, 2015)
Empirical absorption correction using spherical harmonics,
 implemented in SCALE3 ABSPACK scaling algorithm.
;
_exptl_crystal_colour colourless
_exptl_crystal_colour_primary colourless
_exptl_crystal_density_diffrn 1.132
_exptl_crystal_description block
_exptl_crystal_F_000 728
_exptl_crystal_size_max 0.14
_exptl_crystal_size_mid 0.13
_exptl_crystal_size_min 0.12
_refine_diff_density_max 0.629
_refine_diff_density_min -0.352
_refine_diff_density_rms 0.047
_refine_ls_extinction_method none
_refine_ls_goodness_of_fit_ref 1.042
_refine_ls_hydrogen_treatment mixed
_refine_ls_matrix_type full
_refine_ls_number_parameters 515
_refine_ls_number_reflns 6957
_refine_ls_number_restraints 2
_refine_ls_restrained_S_all 1.044
_refine_ls_R_factor_all 0.0687
_refine_ls_R_factor_gt 0.0528
_refine_ls_shift/su_max 0.000
_refine_ls_shift/su_mean 0.000
_refine_ls_structure_factor_coef Fsqd
_refine_ls_weighting_details 'w=1/[\s^2^(Fo^2^)+(0.0593P)^2^+0.5416P] where P=(Fo^2^+2Fc^2^)/3'
_refine_ls_weighting_scheme calc
_refine_ls_wR_factor_gt 0.1257
_refine_ls_wR_factor_ref 0.1392
_reflns_Friedel_coverage 0.000
_reflns_number_gt 5422
_reflns_number_total 6957
_reflns_threshold_expression 'I > 2\s(I)'
_cod_data_source_file cs0c01687_si_002.cif
_cod_data_source_block 0716-3-1
_cod_database_code 4517839
_shelx_shelxl_version_number 2018/3
_shelx_space_group_comment
;
The symmetry employed for this shelxl refinement is uniquely defined
by the following loop, which should always be used as a source of
symmetry information in preference to the above space-group names.
They are only intended as comments.
;
_shelx_estimated_absorpt_t_max 0.992
_shelx_estimated_absorpt_t_min 0.990
_reflns_odcompleteness_completeness 99.96
_reflns_odcompleteness_iscentric 1
_reflns_odcompleteness_theta 26.32
_olex2_refinement_description
;
1. Fixed Uiso
 At 1.2 times of:
  All C(H) groups
 At 1.5 times of:
  All C(H,H,H) groups
2. Restrained distances
 H1-O1
 0.8 with sigma of 0.02
 H2B-O2B
 0.8 with sigma of 0.02
3. Others
 Sof(C21B)=Sof(H21A)=Sof(H21B)=Sof(H21C)=1-FVAR(1)
 Sof(C01D)=Sof(H01D)=Sof(H01E)=Sof(H01F)=FVAR(1)
 Sof(C1AA)=Sof(H1AA)=Sof(H1AB)=Sof(H1AC)=1-FVAR(2)
 Sof(C23B)=Sof(H23A)=Sof(H23B)=Sof(H23C)=FVAR(2)
 Sof(C01F)=Sof(H01G)=Sof(H01H)=Sof(H01I)=1-FVAR(3)
 Sof(C22B)=Sof(H22A)=Sof(H22B)=Sof(H22C)=FVAR(3)
 Sof(C12B)=Sof(H12A)=Sof(H12B)=Sof(H12C)=1-FVAR(4)
 Sof(C01B)=Sof(H01A)=Sof(H01B)=Sof(H01C)=FVAR(4)
4.a Aromatic/amide H refined with riding coordinates:
 C2(H2), C8(H8), C9(H9), C6(H6), C19B(H19B), C5(H5), C18(H18), C16(H16),
 C19(H19), C5B(H5B), C3B(H3B), C6B(H6B), C15(H15), C15B(H15B), C16B(H16B),
 C18B(H18B), C9B(H9B), C8B(H8B)
4.b Idealised Me refined as rotating group:
 C13(H13D,H13E,H13F), C23(H23D,H23E,H23F), C12(H12D,H12E,H12F), C11(H11D,H11E,
 H11F), C22(H22D,H22E,H22F), C21(H21D,H21E,H21F), C13B(H13A,H13B,H13C),
 C11B(H11A,H11B,H11C), C01B(H01A,H01B,H01C), C23B(H23A,H23B,H23C), C01D(H01D,
 H01E,H01F), C22B(H22A,H22B,H22C), C21B(H21A,H21B,H21C), C1AA(H1AA,H1AB,H1AC),
 C01F(H01G,H01H,H01I), C12B(H12A,H12B,H12C)
;
_olex2_submission_special_instructions 'No special instructions were received'
_oxdiff_exptl_absorpt_empirical_details
;
Empirical correction (ABSPACK) includes:
- Absorption correction using spherical harmonics
- Frame scaling
;
_oxdiff_exptl_absorpt_empirical_full_max 1.697
_oxdiff_exptl_absorpt_empirical_full_min 0.626

loop_
_space_group_symop_operation_xyz
'x, y, z'
'-x, -y, -z'

loop_
_atom_site_label
_atom_site_type_symbol
_atom_site_fract_x
_atom_site_fract_y
_atom_site_fract_z
_atom_site_U_iso_or_equiv
_atom_site_adp_type
_atom_site_occupancy
_atom_site_site_symmetry_order
_atom_site_calc_flag
_atom_site_refinement_flags_posn
_atom_site_refinement_flags_adp
_atom_site_refinement_flags_occupancy
_atom_site_disorder_assembly
_atom_site_disorder_group
O1 O 0.20080(14) 0.33419(12) 0.57334(8) 0.0317(3) Uani 1 1 d D . . . .
O1B O 0.33653(13) 0.52755(12) 0.49396(8) 0.0315(3) Uani 1 1 d . . . . .
O2B O 0.43641(15) 0.44577(13) 0.39099(9) 0.0401(4) Uani 1 1 d D . . . .
O2 O 0.29888(14) 0.25918(12) 0.46625(8) 0.0378(4) Uani 1 1 d . . . . .
C14B C 0.54526(17) 0.63997(15) 0.27735(11) 0.0227(4) Uani 1 1 d . . . . .
C4B C 0.50387(16) 0.84698(16) 0.35754(11) 0.0226(4) Uani 1 1 d . . . . .
C2 C 0.14840(17) 0.06308(16) 0.54457(11) 0.0236(4) Uani 1 1 d . . . . .
H2 H 0.206295 0.078559 0.490633 0.028 Uiso 1 1 calc R . . . .
C8 C -0.16491(17) 0.19808(16) 0.75737(11) 0.0246(4) Uani 1 1 d . . . . .
H8 H -0.248680 0.233632 0.763282 0.030 Uiso 1 1 calc R . . . .
C4 C 0.04279(17) 0.14841(15) 0.66669(10) 0.0210(4) Uani 1 1 d . . . . .
C9 C -0.08360(17) 0.19996(16) 0.67810(11) 0.0235(4) Uani 1 1 d . . . . .
H9 H -0.113647 0.236103 0.631795 0.028 Uiso 1 1 calc R . . . .
C14 C 0.09044(17) -0.05116(16) 0.57559(11) 0.0225(4) Uani 1 1 d . . . . .
C2B C 0.47431(17) 0.63989(16) 0.36565(11) 0.0241(4) Uani 1 1 d . . . . .
C6 C 0.00184(17) 0.09401(17) 0.81653(11) 0.0249(4) Uani 1 1 d . . . . .
H6 H 0.031983 0.057745 0.862771 0.030 Uiso 1 1 calc R . . . .
C3 C 0.21466(17) 0.25396(16) 0.53761(11) 0.0229(4) Uani 1 1 d . . . . .
C7 C -0.12506(17) 0.14440(16) 0.82884(11) 0.0226(4) Uani 1 1 d . . . . .
C19B C 0.47747(18) 0.60026(16) 0.22789(11) 0.0255(4) Uani 1 1 d . . . . .
H19B H 0.386733 0.572863 0.250473 0.031 Uiso 1 1 calc R . . . .
C17B C 0.67834(18) 0.63986(17) 0.10917(11) 0.0257(4) Uani 1 1 d . . . . .
C7B C 0.57467(17) 1.07752(16) 0.28475(11) 0.0236(4) Uani 1 1 d . . . . .
C5 C 0.08469(17) 0.09633(16) 0.73720(11) 0.0252(4) Uani 1 1 d . . . . .
H5 H 0.169572 0.062493 0.731166 0.030 Uiso 1 1 calc R . . . .
C18 C -0.06320(18) -0.19968(17) 0.67266(11) 0.0267(4) Uani 1 1 d . . . . .
H18 H -0.140014 -0.220943 0.717949 0.032 Uiso 1 1 calc R . . . .
C16 C 0.11673(19) -0.24456(17) 0.56586(11) 0.0279(4) Uani 1 1 d . . . . .
H16 H 0.164309 -0.296594 0.538322 0.034 Uiso 1 1 calc R . . . .
C19 C -0.02325(18) -0.08756(17) 0.64375(11) 0.0266(4) Uani 1 1 d . . . . .
H19 H -0.073080 -0.035442 0.670238 0.032 Uiso 1 1 calc R . . . .
C5B C 0.53377(17) 0.91786(16) 0.40386(11) 0.0243(4) Uani 1 1 d . . . . .
H5B H 0.529458 0.889501 0.460063 0.029 Uiso 1 1 calc R . . . .
C3B C 0.46346(17) 0.72966(16) 0.39895(11) 0.0242(4) Uani 1 1 d . . . . .
H3B H 0.424853 0.715254 0.456369 0.029 Uiso 1 1 calc R . . . .
C1B C 0.41211(18) 0.53123(17) 0.42042(12) 0.0262(4) Uani 1 1 d . . . . .
C1 C 0.13146(17) 0.14948(16) 0.58151(11) 0.0221(4) Uani 1 1 d . . . . .
C6B C 0.56979(17) 1.02978(17) 0.36781(11) 0.0259(4) Uani 1 1 d . . . . .
H6B H 0.591397 1.074410 0.400184 0.031 Uiso 1 1 calc R . . . .
C15 C 0.15620(18) -0.13295(17) 0.53582(11) 0.0273(4) Uani 1 1 d . . . . .
H15 H 0.228465 -0.111370 0.487844 0.033 Uiso 1 1 calc R . . . .
C17 C 0.00764(18) -0.28157(17) 0.63627(11) 0.0243(4) Uani 1 1 d . . . . .
C15B C 0.68133(17) 0.67824(17) 0.24175(11) 0.0258(4) Uani 1 1 d . . . . .
H15B H 0.729867 0.704013 0.273730 0.031 Uiso 1 1 calc R . . . .
C10 C -0.21817(18) 0.14484(17) 0.91544(11) 0.0266(4) Uani 1 1 d . . . . .
C16B C 0.74589(18) 0.67864(17) 0.15949(11) 0.0279(5) Uani 1 1 d . . . . .
H16B H 0.836869 0.705532 0.137149 0.034 Uiso 1 1 calc R . . . .
C20B C 0.74791(19) 0.63915(18) 0.01812(12) 0.0302(5) Uani 1 1 d . . . . .
C20 C -0.02691(19) -0.40713(17) 0.67142(11) 0.0281(4) Uani 1 1 d . . . . .
C18B C 0.54230(18) 0.60071(17) 0.14582(12) 0.0277(4) Uani 1 1 d . . . . .
H18B H 0.493823 0.574160 0.114154 0.033 Uiso 1 1 calc R . . . .
C10B C 0.61714(19) 1.20048(17) 0.24322(12) 0.0303(5) Uani 1 1 d . . . . .
C9B C 0.50844(19) 0.89452(18) 0.27404(12) 0.0303(5) Uani 1 1 d . . . . .
H9B H 0.487951 0.849759 0.241428 0.036 Uiso 1 1 calc R . . . .
C8B C 0.5425(2) 1.00584(17) 0.23912(12) 0.0309(5) Uani 1 1 d . . . . .
H8B H 0.544301 1.034607 0.183318 0.037 Uiso 1 1 calc R . . . .
C13 C -0.2224(2) 0.26444(19) 0.92709(13) 0.0359(5) Uani 1 1 d . . . . .
H13D H -0.130910 0.290311 0.922774 0.054 Uiso 1 1 calc GR . . . .
H13E H -0.281137 0.265847 0.981169 0.054 Uiso 1 1 calc GR . . . .
H13F H -0.257948 0.312364 0.884632 0.054 Uiso 1 1 calc GR . . . .
C23 C 0.0959(2) -0.46415(19) 0.69998(14) 0.0389(5) Uani 1 1 d . . . . .
H23D H 0.177364 -0.449089 0.654119 0.058 Uiso 1 1 calc GR . . . .
H23E H 0.077098 -0.543533 0.718656 0.058 Uiso 1 1 calc GR . . . .
H23F H 0.109957 -0.435483 0.745016 0.058 Uiso 1 1 calc GR . . . .
C12 C -0.36525(19) 0.1038(2) 0.92270(12) 0.0391(5) Uani 1 1 d . . . . .
H12D H -0.404441 0.156068 0.884234 0.059 Uiso 1 1 calc GR . . . .
H12E H -0.421181 0.097932 0.978657 0.059 Uiso 1 1 calc GR . . . .
H12F H -0.361855 0.031674 0.909735 0.059 Uiso 1 1 calc GR . . . .
C11 C -0.1668(2) 0.0685(2) 0.98481(12) 0.0419(6) Uani 1 1 d . . . . .
H11D H -0.161900 -0.006471 0.976944 0.063 Uiso 1 1 calc GR . . . .
H11E H -0.229429 0.069183 1.037926 0.063 Uiso 1 1 calc GR . . . .
H11F H -0.076833 0.094646 0.983316 0.063 Uiso 1 1 calc GR . . . .
C22 C -0.0544(2) -0.45967(19) 0.60426(13) 0.0396(5) Uani 1 1 d . . . . .
H22D H -0.133742 -0.427075 0.587790 0.059 Uiso 1 1 calc GR . . . .
H22E H -0.071078 -0.538935 0.626089 0.059 Uiso 1 1 calc GR . . . .
H22F H 0.024458 -0.446052 0.556644 0.059 Uiso 1 1 calc GR . . . .
C21 C -0.1535(2) -0.42966(19) 0.74643(13) 0.0425(6) Uani 1 1 d . . . . .
H21D H -0.137132 -0.397966 0.789545 0.064 Uiso 1 1 calc GR . . . .
H21E H -0.170798 -0.509005 0.767285 0.064 Uiso 1 1 calc GR . . . .
H21F H -0.232208 -0.396162 0.729606 0.064 Uiso 1 1 calc GR . . . .
C13B C 0.7676(3) 1.2074(2) 0.19140(17) 0.0630(8) Uani 1 1 d . . . . .
H13A H 0.825486 1.176053 0.227191 0.095 Uiso 1 1 calc GR . . . .
H13B H 0.795478 1.284356 0.165409 0.095 Uiso 1 1 calc GR . . . .
H13C H 0.776283 1.166177 0.149110 0.095 Uiso 1 1 calc GR . . . .
C11B C 0.6120(3) 1.2684(2) 0.30642(16) 0.0752(10) Uani 1 1 d . . . . .
H11A H 0.521271 1.261242 0.343969 0.113 Uiso 1 1 calc GR . . . .
H11B H 0.633272 1.345693 0.278250 0.113 Uiso 1 1 calc GR . . . .
H11C H 0.678303 1.241721 0.337457 0.113 Uiso 1 1 calc GR . . . .
C01B C 0.5388(5) 1.2479(4) 0.1759(4) 0.0446(14) Uani 0.681(14) 1 d . . P A 1
H01A H 0.565781 1.209705 0.131422 0.067 Uiso 0.681(14) 1 calc GR . P A 1
H01B H 0.560998 1.326516 0.153975 0.067 Uiso 0.681(14) 1 calc GR . P A 1
H01C H 0.441202 1.236764 0.200587 0.067 Uiso 0.681(14) 1 calc GR . P A 1
C23B C 0.7500(4) 0.5224(3) 0.0056(2) 0.0420(11) Uani 0.657(5) 1 d . . P B 1
H23A H 0.797280 0.475445 0.042272 0.063 Uiso 0.657(5) 1 calc GR . P B 1
H23B H 0.797000 0.523272 -0.051350 0.063 Uiso 0.657(5) 1 calc GR . P B 1
H23C H 0.657022 0.493779 0.017730 0.063 Uiso 0.657(5) 1 calc GR . P B 1
C01D C 0.6713(4) 0.7162(4) -0.03918(19) 0.0461(13) Uani 0.654(6) 1 d . . P B 1
H01D H 0.577068 0.689676 -0.025313 0.069 Uiso 0.654(6) 1 calc GR . P B 1
H01E H 0.715093 0.716099 -0.096368 0.069 Uiso 0.654(6) 1 calc GR . P B 1
H01F H 0.673798 0.791072 -0.031655 0.069 Uiso 0.654(6) 1 calc GR . P B 1
C22B C 0.9005(3) 0.6874(4) -0.0115(2) 0.0441(12) Uani 0.659(5) 1 d . . P B 1
H22A H 0.901749 0.762993 -0.005303 0.066 Uiso 0.659(5) 1 calc GR . P B 1
H22B H 0.938612 0.686498 -0.069122 0.066 Uiso 0.659(5) 1 calc GR . P B 1
H22C H 0.954490 0.642279 0.021846 0.066 Uiso 0.659(5) 1 calc GR . P B 1
C21B C 0.7850(9) 0.7518(7) -0.0289(4) 0.055(3) Uani 0.346(6) 1 d . . P B 2
H21A H 0.704794 0.796519 -0.022198 0.082 Uiso 0.346(6) 1 calc GR . P B 2
H21B H 0.821505 0.752342 -0.086922 0.082 Uiso 0.346(6) 1 calc GR . P B 2
H21C H 0.853603 0.781935 -0.009086 0.082 Uiso 0.346(6) 1 calc GR . P B 2
C1AA C 0.6441(7) 0.5834(7) -0.0197(4) 0.050(2) Uani 0.343(5) 1 d . . P B 2
H1AA H 0.619569 0.508100 0.012398 0.076 Uiso 0.343(5) 1 calc GR . P B 2
H1AB H 0.688335 0.582531 -0.076733 0.076 Uiso 0.343(5) 1 calc GR . P B 2
H1AC H 0.562430 0.626274 -0.017533 0.076 Uiso 0.343(5) 1 calc GR . P B 2
C01F C 0.8680(7) 0.5590(7) 0.0187(4) 0.052(3) Uani 0.341(5) 1 d . . P B 2
H01G H 0.936065 0.588785 0.039089 0.077 Uiso 0.341(5) 1 calc GR . P B 2
H01H H 0.908994 0.550879 -0.037102 0.077 Uiso 0.341(5) 1 calc GR . P B 2
H01I H 0.834045 0.487129 0.054334 0.077 Uiso 0.341(5) 1 calc GR . P B 2
C12B C 0.4783(19) 1.2569(7) 0.2301(14) 0.067(6) Uani 0.319(14) 1 d . . P A 2
H12A H 0.449409 1.228981 0.188941 0.100 Uiso 0.319(14) 1 calc GR . P A 2
H12B H 0.493438 1.336705 0.211491 0.100 Uiso 0.319(14) 1 calc GR . P A 2
H12C H 0.407858 1.239337 0.282021 0.100 Uiso 0.319(14) 1 calc GR . P A 2
H1 H 0.249(4) 0.394(3) 0.543(3) 0.18(2) Uiso 1 1 d D . . . .
H2B H 0.393(4) 0.385(3) 0.423(3) 0.18(2) Uiso 1 1 d D . . . .

loop_
_atom_site_aniso_label
_atom_site_aniso_U_11
_atom_site_aniso_U_22
_atom_site_aniso_U_33
_atom_site_aniso_U_23
_atom_site_aniso_U_13
_atom_site_aniso_U_12
O1 0.0403(8) 0.0205(9) 0.0322(8) -0.0039(6) -0.0069(6) -0.0071(6)
O1B 0.0341(7) 0.0251(8) 0.0285(7) -0.0058(6) 0.0035(6) -0.0056(6)
O2B 0.0487(9) 0.0202(9) 0.0407(9) -0.0079(7) 0.0077(7) -0.0010(7)
O2 0.0387(8) 0.0261(9) 0.0331(8) 0.0003(6) 0.0111(6) 0.0008(6)
C14B 0.0231(9) 0.0152(10) 0.0270(9) -0.0015(8) -0.0049(7) 0.0017(7)
C4B 0.0188(9) 0.0223(11) 0.0253(9) -0.0059(8) -0.0034(7) 0.0003(7)
C2 0.0221(9) 0.0228(11) 0.0208(9) -0.0007(8) -0.0010(7) 0.0001(7)
C8 0.0211(9) 0.0226(11) 0.0280(10) -0.0049(8) -0.0042(7) 0.0027(7)
C4 0.0230(9) 0.0153(10) 0.0228(9) -0.0044(8) -0.0024(7) -0.0043(7)
C9 0.0253(9) 0.0205(11) 0.0232(9) -0.0013(8) -0.0072(7) 0.0010(7)
C14 0.0259(9) 0.0189(11) 0.0218(9) -0.0034(8) -0.0058(7) -0.0006(7)
C2B 0.0201(9) 0.0218(11) 0.0277(10) -0.0039(8) -0.0032(7) -0.0010(7)
C6 0.0249(9) 0.0256(12) 0.0235(9) -0.0033(8) -0.0072(7) 0.0009(8)
C3 0.0243(9) 0.0181(11) 0.0235(9) -0.0031(8) -0.0029(7) 0.0014(7)
C7 0.0224(9) 0.0205(11) 0.0245(9) -0.0061(8) -0.0042(7) -0.0039(7)
C19B 0.0208(9) 0.0210(11) 0.0352(11) -0.0078(8) -0.0071(8) -0.0006(7)
C17B 0.0280(10) 0.0229(11) 0.0264(10) -0.0046(8) -0.0091(8) 0.0079(8)
C7B 0.0196(9) 0.0215(11) 0.0299(10) -0.0070(8) -0.0058(7) 0.0014(7)
C5 0.0212(9) 0.0233(11) 0.0298(10) -0.0045(8) -0.0061(7) 0.0028(7)
C18 0.0263(10) 0.0258(12) 0.0246(9) -0.0064(8) 0.0004(7) -0.0070(8)
C16 0.0335(10) 0.0215(12) 0.0271(10) -0.0081(8) -0.0030(8) 0.0025(8)
C19 0.0275(10) 0.0231(12) 0.0282(10) -0.0102(8) -0.0016(8) -0.0009(8)
C5B 0.0244(9) 0.0247(12) 0.0213(9) -0.0066(8) -0.0004(7) -0.0007(8)
C3B 0.0201(9) 0.0253(12) 0.0246(9) -0.0046(8) -0.0020(7) -0.0022(7)
C1B 0.0251(9) 0.0198(11) 0.0300(10) -0.0041(8) -0.0019(8) -0.0006(8)
C1 0.0212(9) 0.0182(11) 0.0238(9) -0.0017(8) -0.0034(7) 0.0008(7)
C6B 0.0255(9) 0.0258(12) 0.0274(10) -0.0130(8) -0.0025(7) -0.0002(8)
C15 0.0287(10) 0.0269(12) 0.0218(9) -0.0051(8) 0.0005(7) 0.0004(8)
C17 0.0289(10) 0.0223(11) 0.0235(9) -0.0061(8) -0.0091(8) -0.0008(8)
C15B 0.0255(9) 0.0261(12) 0.0259(10) -0.0041(8) -0.0087(7) -0.0037(8)
C10 0.0274(10) 0.0267(12) 0.0234(9) -0.0054(8) -0.0028(7) 0.0005(8)
C16B 0.0212(9) 0.0305(12) 0.0280(10) -0.0022(9) -0.0031(8) -0.0031(8)
C20B 0.0317(10) 0.0318(13) 0.0273(10) -0.0081(9) -0.0075(8) 0.0041(9)
C20 0.0373(11) 0.0188(11) 0.0287(10) -0.0033(8) -0.0111(8) -0.0027(8)
C18B 0.0276(10) 0.0260(12) 0.0345(11) -0.0108(9) -0.0136(8) 0.0032(8)
C10B 0.0348(11) 0.0209(12) 0.0367(11) -0.0059(9) -0.0127(9) 0.0007(8)
C9B 0.0378(11) 0.0264(12) 0.0332(11) -0.0095(9) -0.0180(9) -0.0015(9)
C8B 0.0440(11) 0.0231(12) 0.0278(10) -0.0026(9) -0.0162(9) -0.0011(9)
C13 0.0369(11) 0.0395(14) 0.0328(11) -0.0166(10) -0.0050(9) 0.0063(9)
C23 0.0475(12) 0.0248(13) 0.0451(12) -0.0006(10) -0.0201(10) -0.0015(9)
C12 0.0306(11) 0.0479(15) 0.0302(11) -0.0050(10) 0.0039(8) -0.0099(9)
C11 0.0471(13) 0.0499(16) 0.0229(10) -0.0059(10) -0.0027(9) 0.0130(11)
C22 0.0588(14) 0.0219(12) 0.0435(12) -0.0064(10) -0.0234(11) -0.0022(10)
C21 0.0506(13) 0.0260(13) 0.0425(12) -0.0015(10) -0.0025(10) -0.0111(10)
C13B 0.0684(17) 0.0367(16) 0.0632(17) -0.0104(13) 0.0190(13) -0.0140(13)
C11B 0.129(3) 0.0269(15) 0.0470(15) -0.0154(12) 0.0255(15) -0.0250(16)
C01B 0.052(3) 0.025(2) 0.055(3) 0.0028(19) -0.022(2) -0.0024(16)
C23B 0.051(2) 0.035(2) 0.0339(18) -0.0125(16) 0.0021(15) -0.0003(16)
C01D 0.051(2) 0.057(3) 0.0248(17) -0.0020(16) -0.0079(15) 0.0152(19)
C22B 0.0335(19) 0.062(3) 0.0319(18) -0.0135(17) 0.0028(14) -0.0087(16)
C21B 0.072(6) 0.047(5) 0.035(4) -0.005(3) 0.000(3) -0.009(4)
C1AA 0.048(4) 0.073(6) 0.036(4) -0.022(4) -0.012(3) -0.006(4)
C01F 0.039(4) 0.074(7) 0.043(4) -0.026(4) -0.004(3) 0.019(4)
C12B 0.108(11) 0.019(5) 0.104(12) -0.009(6) -0.087(10) 0.010(5)

loop_
_atom_type_symbol
_atom_type_description
_atom_type_scat_dispersion_real
_atom_type_scat_dispersion_imag
_atom_type_scat_source
C C 0.0033 0.0016 'International Tables Vol C Tables 4.2.6.8 and 6.1.1.4'
H H 0.0000 0.0000 'International Tables Vol C Tables 4.2.6.8 and 6.1.1.4'
O O 0.0106 0.0060 'International Tables Vol C Tables 4.2.6.8 and 6.1.1.4'

loop_
_geom_angle_atom_site_label_1
_geom_angle_atom_site_label_2
_geom_angle_atom_site_label_3
_geom_angle
_geom_angle_site_symmetry_1
_geom_angle_site_symmetry_3
_geom_angle_publ_flag
C3 O1 H1 114(3) . . ?
C1B O2B H2B 114(3) . . ?
C19B C14B C2B 120.86(16) . . ?
C15B C14B C2B 121.54(16) . . ?
C15B C14B C19B 117.60(16) . . ?
C5B C4B C3B 119.16(16) . . ?
C5B C4B C9B 117.03(18) . . ?
C9B C4B C3B 123.75(17) . . ?
C14 C2 H2 114.9 . . ?
C1 C2 H2 114.9 . . ?
C1 C2 C14 130.24(16) . . ?
C9 C8 H8 119.1 . . ?
C9 C8 C7 121.89(16) . . ?
C7 C8 H8 119.1 . . ?
C9 C4 C1 121.34(15) . . ?
C5 C4 C9 117.95(15) . . ?
C5 C4 C1 120.71(15) . . ?
C8 C9 C4 120.75(16) . . ?
C8 C9 H9 119.6 . . ?
C4 C9 H9 119.6 . . ?
C19 C14 C2 125.66(17) . . ?
C19 C14 C15 116.48(18) . . ?
C15 C14 C2 117.83(16) . . ?
C3B C2B C14B 125.16(17) . . ?
C3B C2B C1B 118.28(16) . . ?
C1B C2B C14B 116.55(17) . . ?
C7 C6 H6 119.1 . . ?
C5 C6 H6 119.1 . . ?
C5 C6 C7 121.75(16) . . ?
O1 C3 O2 122.57(17) . . ?
O1 C3 C1 118.19(15) . . ?
O2 C3 C1 119.23(17) . . ?
C8 C7 C10 120.11(15) . . ?
C6 C7 C8 116.75(15) . . ?
C6 C7 C10 123.12(16) . . ?
C14B C19B H19B 119.4 . . ?
C18B C19B C14B 121.19(17) . . ?
C18B C19B H19B 119.4 . . ?
C16B C17B C20B 122.65(16) . . ?
C18B C17B C16B 116.66(17) . . ?
C18B C17B C20B 120.69(17) . . ?
C6B C7B C10B 122.81(17) . . ?
C6B C7B C8B 116.28(18) . . ?
C8B C7B C10B 120.88(16) . . ?
C4 C5 H5 119.6 . . ?
C6 C5 C4 120.89(16) . . ?
C6 C5 H5 119.6 . . ?
C19 C18 H18 118.9 . . ?
C19 C18 C17 122.13(17) . . ?
C17 C18 H18 118.9 . . ?
C15 C16 H16 119.1 . . ?
C15 C16 C17 121.75(18) . . ?
C17 C16 H16 119.1 . . ?
C14 C19 H19 119.4 . . ?
C18 C19 C14 121.20(17) . . ?
C18 C19 H19 119.4 . . ?
C4B C5B H5B 119.4 . . ?
C6B C5B C4B 121.20(17) . . ?
C6B C5B H5B 119.4 . . ?
C4B C3B H3B 115.4 . . ?
C2B C3B C4B 129.13(17) . . ?
C2B C3B H3B 115.4 . . ?
O1B C1B C2B 119.81(17) . . ?
O2B C1B O1B 122.81(18) . . ?
O2B C1B C2B 117.38(16) . . ?
C2 C1 C4 126.04(17) . . ?
C2 C1 C3 118.33(15) . . ?
C3 C1 C4 115.48(16) . . ?
C7B C6B H6B 119.0 . . ?
C5B C6B C7B 122.01(17) . . ?
C5B C6B H6B 119.0 . . ?
C14 C15 H15 119.2 . . ?
C16 C15 C14 121.70(17) . . ?
C16 C15 H15 119.2 . . ?
C18 C17 C16 116.54(18) . . ?
C18 C17 C20 123.19(16) . . ?
C16 C17 C20 120.25(17) . . ?
C14B C15B H15B 119.5 . . ?
C16B C15B C14B 121.04(17) . . ?
C16B C15B H15B 119.5 . . ?
C7 C10 C12 109.82(15) . . ?
C13 C10 C7 108.71(16) . . ?
C13 C10 C12 109.20(16) . . ?
C11 C10 C7 111.98(15) . . ?
C11 C10 C13 109.22(17) . . ?
C11 C10 C12 107.87(17) . . ?
C17B C16B H16B 119.1 . . ?
C15B C16B C17B 121.77(17) . . ?
C15B C16B H16B 119.1 . . ?
C17B C20B C01D 109.40(18) . . ?
C17B C20B C22B 112.82(19) . . ?
C17B C20B C1AA 109.7(3) . . ?
C17B C20B C01F 107.0(3) . . ?
C23B C20B C17B 110.67(19) . . ?
C23B C20B C01D 110.7(2) . . ?
C23B C20B C22B 107.8(2) . . ?
C01D C20B C22B 105.3(2) . . ?
C21B C20B C17B 109.2(3) . . ?
C21B C20B C1AA 110.2(5) . . ?
C21B C20B C01F 115.6(5) . . ?
C01F C20B C1AA 105.1(4) . . ?
C17 C20 C23 109.19(15) . . ?
C22 C20 C17 110.23(15) . . ?
C22 C20 C23 108.75(17) . . ?
C22 C20 C21 108.58(17) . . ?
C21 C20 C17 111.94(16) . . ?
C21 C20 C23 108.08(17) . . ?
C19B C18B C17B 121.74(18) . . ?
C19B C18B H18B 119.1 . . ?
C17B C18B H18B 119.1 . . ?
C7B C10B C13B 108.85(17) . . ?
C7B C10B C01B 110.8(2) . . ?
C7B C10B C12B 104.3(5) . . ?
C13B C10B C01B 102.6(3) . . ?
C13B C10B C12B 135.8(8) . . ?
C11B C10B C7B 111.91(17) . . ?
C11B C10B C13B 106.1(2) . . ?
C11B C10B C01B 115.8(3) . . ?
C11B C10B C12B 87.2(7) . . ?
C4B C9B H9B 119.3 . . ?
C8B C9B C4B 121.37(18) . . ?
C8B C9B H9B 119.3 . . ?
C7B C8B H8B 118.9 . . ?
C9B C8B C7B 122.10(17) . . ?
C9B C8B H8B 118.9 . . ?
C10 C13 H13D 109.5 . . ?
C10 C13 H13E 109.5 . . ?
C10 C13 H13F 109.5 . . ?
H13D C13 H13E 109.5 . . ?
H13D C13 H13F 109.5 . . ?
H13E C13 H13F 109.5 . . ?
C20 C23 H23D 109.5 . . ?
C20 C23 H23E 109.5 . . ?
C20 C23 H23F 109.5 . . ?
H23D C23 H23E 109.5 . . ?
H23D C23 H23F 109.5 . . ?
H23E C23 H23F 109.5 . . ?
C10 C12 H12D 109.5 . . ?
C10 C12 H12E 109.5 . . ?
C10 C12 H12F 109.5 . . ?
H12D C12 H12E 109.5 . . ?
H12D C12 H12F 109.5 . . ?
H12E C12 H12F 109.5 . . ?
C10 C11 H11D 109.5 . . ?
C10 C11 H11E 109.5 . . ?
C10 C11 H11F 109.5 . . ?
H11D C11 H11E 109.5 . . ?
H11D C11 H11F 109.5 . . ?
H11E C11 H11F 109.5 . . ?
C20 C22 H22D 109.5 . . ?
C20 C22 H22E 109.5 . . ?
C20 C22 H22F 109.5 . . ?
H22D C22 H22E 109.5 . . ?
H22D C22 H22F 109.5 . . ?
H22E C22 H22F 109.5 . . ?
C20 C21 H21D 109.5 . . ?
C20 C21 H21E 109.5 . . ?
C20 C21 H21F 109.5 . . ?
H21D C21 H21E 109.5 . . ?
H21D C21 H21F 109.5 . . ?
H21E C21 H21F 109.5 . . ?
C10B C13B H13A 109.5 . . ?
C10B C13B H13B 109.5 . . ?
C10B C13B H13C 109.5 . . ?
H13A C13B H13B 109.5 . . ?
H13A C13B H13C 109.5 . . ?
H13B C13B H13C 109.5 . . ?
C10B C11B H11A 109.5 . . ?
C10B C11B H11B 109.5 . . ?
C10B C11B H11C 109.5 . . ?
H11A C11B H11B 109.5 . . ?
H11A C11B H11C 109.5 . . ?
H11B C11B H11C 109.5 . . ?
C10B C01B H01A 109.5 . . ?
C10B C01B H01B 109.5 . . ?
C10B C01B H01C 109.5 . . ?
H01A C01B H01B 109.5 . . ?
H01A C01B H01C 109.5 . . ?
H01B C01B H01C 109.5 . . ?
C20B C23B H23A 109.5 . . ?
C20B C23B H23B 109.5 . . ?
C20B C23B H23C 109.5 . . ?
H23A C23B H23B 109.5 . . ?
H23A C23B H23C 109.5 . . ?
H23B C23B H23C 109.5 . . ?
C20B C01D H01D 109.5 . . ?
C20B C01D H01E 109.5 . . ?
C20B C01D H01F 109.5 . . ?
H01D C01D H01E 109.5 . . ?
H01D C01D H01F 109.5 . . ?
H01E C01D H01F 109.5 . . ?
C20B C22B H22A 109.5 . . ?
C20B C22B H22B 109.5 . . ?
C20B C22B H22C 109.5 . . ?
H22A C22B H22B 109.5 . . ?
H22A C22B H22C 109.5 . . ?
H22B C22B H22C 109.5 . . ?
C20B C21B H21A 109.5 . . ?
C20B C21B H21B 109.5 . . ?
C20B C21B H21C 109.5 . . ?
H21A C21B H21B 109.5 . . ?
H21A C21B H21C 109.5 . . ?
H21B C21B H21C 109.5 . . ?
C20B C1AA H1AA 109.5 . . ?
C20B C1AA H1AB 109.5 . . ?
C20B C1AA H1AC 109.5 . . ?
H1AA C1AA H1AB 109.5 . . ?
H1AA C1AA H1AC 109.5 . . ?
H1AB C1AA H1AC 109.5 . . ?
C20B C01F H01G 109.5 . . ?
C20B C01F H01H 109.5 . . ?
C20B C01F H01I 109.5 . . ?
H01G C01F H01H 109.5 . . ?
H01G C01F H01I 109.5 . . ?
H01H C01F H01I 109.5 . . ?
C10B C12B H12A 109.5 . . ?
C10B C12B H12B 109.5 . . ?
C10B C12B H12C 109.5 . . ?
H12A C12B H12B 109.5 . . ?
H12A C12B H12C 109.5 . . ?
H12B C12B H12C 109.5 . . ?

loop_
_geom_bond_atom_site_label_1
_geom_bond_atom_site_label_2
_geom_bond_distance
_geom_bond_site_symmetry_2
_geom_bond_publ_flag
O1 C3 1.263(2) . ?
O1 H1 0.864(19) . ?
O1B C1B 1.276(2) . ?
O2B C1B 1.259(2) . ?
O2B H2B 0.866(19) . ?
O2 C3 1.276(2) . ?
C14B C2B 1.488(2) . ?
C14B C19B 1.388(3) . ?
C14B C15B 1.388(2) . ?
C4B C5B 1.391(3) . ?
C4B C3B 1.465(3) . ?
C4B C9B 1.396(3) . ?
C2 H2 0.9300 . ?
C2 C14 1.458(3) . ?
C2 C1 1.342(3) . ?
C8 H8 0.9300 . ?
C8 C9 1.380(2) . ?
C8 C7 1.395(2) . ?
C4 C9 1.391(2) . ?
C4 C5 1.386(2) . ?
C4 C1 1.490(2) . ?
C9 H9 0.9300 . ?
C14 C19 1.395(2) . ?
C14 C15 1.399(3) . ?
C2B C3B 1.344(3) . ?
C2B C1B 1.484(3) . ?
C6 H6 0.9300 . ?
C6 C7 1.389(2) . ?
C6 C5 1.385(2) . ?
C3 C1 1.479(3) . ?
C7 C10 1.529(2) . ?
C19B H19B 0.9300 . ?
C19B C18B 1.380(3) . ?
C17B C16B 1.393(3) . ?
C17B C20B 1.530(3) . ?
C17B C18B 1.392(3) . ?
C7B C6B 1.389(3) . ?
C7B C10B 1.530(3) . ?
C7B C8B 1.399(3) . ?
C5 H5 0.9300 . ?
C18 H18 0.9300 . ?
C18 C19 1.382(3) . ?
C18 C17 1.388(3) . ?
C16 H16 0.9300 . ?
C16 C15 1.376(3) . ?
C16 C17 1.390(3) . ?
C19 H19 0.9300 . ?
C5B H5B 0.9300 . ?
C5B C6B 1.384(3) . ?
C3B H3B 0.9300 . ?
C6B H6B 0.9300 . ?
C15 H15 0.9300 . ?
C17 C20 1.532(3) . ?
C15B H15B 0.9300 . ?
C15B C16B 1.382(3) . ?
C10 C13 1.527(3) . ?
C10 C12 1.539(3) . ?
C10 C11 1.522(3) . ?
C16B H16B 0.9300 . ?
C20B C23B 1.498(4) . ?
C20B C01D 1.537(4) . ?
C20B C22B 1.569(4) . ?
C20B C21B 1.431(7) . ?
C20B C1AA 1.604(7) . ?
C20B C01F 1.537(7) . ?
C20 C23 1.535(3) . ?
C20 C22 1.526(3) . ?
C20 C21 1.527(3) . ?
C18B H18B 0.9300 . ?
C10B C13B 1.532(3) . ?
C10B C11B 1.502(3) . ?
C10B C01B 1.553(5) . ?
C10B C12B 1.585(12) . ?
C9B H9B 0.9300 . ?
C9B C8B 1.371(3) . ?
C8B H8B 0.9300 . ?
C13 H13D 0.9600 . ?
C13 H13E 0.9600 . ?
C13 H13F 0.9600 . ?
C23 H23D 0.9600 . ?
C23 H23E 0.9600 . ?
C23 H23F 0.9600 . ?
C12 H12D 0.9600 . ?
C12 H12E 0.9600 . ?
C12 H12F 0.9600 . ?
C11 H11D 0.9600 . ?
C11 H11E 0.9600 . ?
C11 H11F 0.9600 . ?
C22 H22D 0.9600 . ?
C22 H22E 0.9600 . ?
C22 H22F 0.9600 . ?
C21 H21D 0.9600 . ?
C21 H21E 0.9600 . ?
C21 H21F 0.9600 . ?
C13B H13A 0.9600 . ?
C13B H13B 0.9600 . ?
C13B H13C 0.9600 . ?
C11B H11A 0.9600 . ?
C11B H11B 0.9600 . ?
C11B H11C 0.9600 . ?
C01B H01A 0.9600 . ?
C01B H01B 0.9600 . ?
C01B H01C 0.9600 . ?
C23B H23A 0.9600 . ?
C23B H23B 0.9600 . ?
C23B H23C 0.9600 . ?
C01D H01D 0.9600 . ?
C01D H01E 0.9600 . ?
C01D H01F 0.9600 . ?
C22B H22A 0.9600 . ?
C22B H22B 0.9600 . ?
C22B H22C 0.9600 . ?
C21B H21A 0.9600 . ?
C21B H21B 0.9600 . ?
C21B H21C 0.9600 . ?
C1AA H1AA 0.9600 . ?
C1AA H1AB 0.9600 . ?
C1AA H1AC 0.9600 . ?
C01F H01G 0.9600 . ?
C01F H01H 0.9600 . ?
C01F H01I 0.9600 . ?
C12B H12A 0.9600 . ?
C12B H12B 0.9600 . ?
C12B H12C 0.9600 . ?
